data_1542708
loop_
_publ_author_name
'Wu, Liang'
'Chen, Pinhong'
'Liu, Guosheng'

_publ_section_title
;
 Pd(II)-Catalyzed Aminofluorination of Alkenes in Total Synthesis
 6-(R)-Fluoroswainsonine and 5-(R)-Fluorofebrifugine.
;
_journal_issue 5
_journal_name_full 'Organic letters'
_journal_page_first 960
_journal_paper_doi 10.1021/acs.orglett.6b00030
_journal_volume 18
_journal_year 2016
_chemical_absolute_configuration ad
_chemical_formula_sum 'C14 H18 F N O4 S'
_chemical_formula_weight 315.35
_chemical_name_systematic
; 
 ? 
;
_space_group_IT_number 19
_symmetry_cell_setting orthorhombic
_symmetry_space_group_name_Hall 'P 2ac 2ab'
_symmetry_space_group_name_H-M 'P 21 21 21'
_atom_sites_solution_hydrogens geom
_atom_sites_solution_primary direct
_atom_sites_solution_secondary difmap
_audit_creation_method SHELXL-97
_cell_angle_alpha 90.00
_cell_angle_beta 90.00
_cell_angle_gamma 90.00
_cell_formula_units_Z 4
_cell_length_a 7.0953(8)
_cell_length_b 12.6329(15)
_cell_length_c 16.757(2)
_cell_measurement_reflns_used 2951
_cell_measurement_temperature 293(2)
_cell_measurement_theta_max 46.026
_cell_measurement_theta_min 5.835
_cell_volume 1502.0(3)
_computing_cell_refinement 'Bruker SMART'
_computing_data_collection 'Bruker SMART'
_computing_data_reduction 'Bruker SHELXTL'
_computing_molecular_graphics 'Bruker SHELXTL'
_computing_publication_material 'Bruker SHELXTL'
_computing_structure_refinement 'SHELXL-97 (Sheldrick, 1997)'
_computing_structure_solution 'SHELXS-97 (Sheldrick, 1990)'
_diffrn_ambient_temperature 293(2)
_diffrn_measured_fraction_theta_full 0.997
_diffrn_measured_fraction_theta_max 0.997
_diffrn_measurement_device_type 'CCD area detector'
_diffrn_measurement_method 'phi and omega scans'
_diffrn_radiation_monochromator graphite
_diffrn_radiation_source 'fine-focus sealed tube'
_diffrn_radiation_type MoK\a
_diffrn_radiation_wavelength 0.71073
_diffrn_reflns_av_R_equivalents 0.0394
_diffrn_reflns_av_sigmaI/netI 0.0423
_diffrn_reflns_limit_h_max 8
_diffrn_reflns_limit_h_min -8
_diffrn_reflns_limit_k_max 13
_diffrn_reflns_limit_k_min -15
_diffrn_reflns_limit_l_max 20
_diffrn_reflns_limit_l_min -17
_diffrn_reflns_number 8267
_diffrn_reflns_theta_full 26.00
_diffrn_reflns_theta_max 26.00
_diffrn_reflns_theta_min 2.02
_exptl_absorpt_coefficient_mu 0.241
_exptl_absorpt_correction_T_max 1.00000
_exptl_absorpt_correction_T_min 0.78122
_exptl_absorpt_correction_type empirical
_exptl_absorpt_process_details sadabs
_exptl_crystal_colour colorless
_exptl_crystal_density_diffrn 1.395
_exptl_crystal_density_method 'not measured'
_exptl_crystal_description prismatic
_exptl_crystal_F_000 664
_exptl_crystal_size_max 0.402
_exptl_crystal_size_mid 0.311
_exptl_crystal_size_min 0.071
_refine_diff_density_max 0.238
_refine_diff_density_min -0.198
_refine_diff_density_rms 0.039
_refine_ls_abs_structure_details 'Flack H D (1983), Acta Cryst. A39, 876-881'
_refine_ls_abs_structure_Flack 0.14(9)
_refine_ls_extinction_method none
_refine_ls_goodness_of_fit_ref 0.985
_refine_ls_hydrogen_treatment constr
_refine_ls_matrix_type full
_refine_ls_number_parameters 191
_refine_ls_number_reflns 2948
_refine_ls_number_restraints 0
_refine_ls_restrained_S_all 0.985
_refine_ls_R_factor_all 0.0462
_refine_ls_R_factor_gt 0.0392
_refine_ls_shift/su_max 0.003
_refine_ls_shift/su_mean 0.000
_refine_ls_structure_factor_coef Fsqd
_refine_ls_weighting_details 'calc w=1/[\s^2^(Fo^2^)+(0.0459P)^2^+0.0000P] where P=(Fo^2^+2Fc^2^)/3'
_refine_ls_weighting_scheme calc
_refine_ls_wR_factor_gt 0.0858
_refine_ls_wR_factor_ref 0.0888
_reflns_number_gt 2560
_reflns_number_total 2948
_reflns_threshold_expression >2sigma(I)
_cod_data_source_file ol6b00030_si_002.cif
_cod_data_source_block cd201179
_cod_depositor_comments
;
The following automatic conversions were performed:

'_symmetry_cell_setting' value 'Orthorhombic' changed to
'orthorhombic' according to
/usr/data/users/saulius/crontab/automatic-downloads/current/ACS/lib/dictionaries/cif_core.dic
dictionary named 'cif_core.dic' version 2.4.2 from 2011-04-26.

Automatic conversion script
Id: cif_fix_values 4268 2015-11-12 08:31:59Z antanas 
;
_cod_original_sg_symbol_H-M P2(1)2(1)2(1)
_cod_database_code 1542708

loop_
_symmetry_equiv_pos_as_xyz
'x, y, z'
'-x+1/2, -y, z+1/2'
'-x, y+1/2, -z+1/2'
'x+1/2, -y+1/2, -z'

loop_
_atom_site_label
_atom_site_type_symbol
_atom_site_fract_x
_atom_site_fract_y
_atom_site_fract_z
_atom_site_U_iso_or_equiv
_atom_site_adp_type
_atom_site_occupancy
_atom_site_symmetry_multiplicity
_atom_site_calc_flag
_atom_site_refinement_flags
S1 S 0.14379(8) 0.00378(4) 0.15268(3) 0.03961(15) Uani 1 1 d .
F1 F 0.5227(2) 0.19269(13) 0.28854(8) 0.0638(5) Uani 1 1 d .
N1 N 0.2770(2) 0.10970(14) 0.16437(10) 0.0355(4) Uani 1 1 d .
O1 O 0.0638(3) 0.33131(14) 0.04601(12) 0.0632(6) Uani 1 1 d .
O2 O 0.3463(3) 0.38542(13) 0.09989(11) 0.0581(5) Uani 1 1 d .
O3 O 0.1835(3) -0.06280(13) 0.21879(10) 0.0549(5) Uani 1 1 d .
O4 O -0.0444(2) 0.03819(13) 0.14003(11) 0.0514(5) Uani 1 1 d .
C1 C 0.4770(3) 0.08221(19) 0.17724(15) 0.0447(6) Uani 1 1 d .
H1A H 0.5327 0.0610 0.1268 0.054 Uiso 1 1 calc R
H1B H 0.4848 0.0225 0.2135 0.054 Uiso 1 1 calc R
C2 C 0.5866(4) 0.1728(2) 0.21092(15) 0.0499(7) Uani 1 1 d .
H2 H 0.7203 0.1535 0.2129 0.060 Uiso 1 1 calc R
C3 C 0.5645(3) 0.2713(2) 0.16243(16) 0.0513(6) Uani 1 1 d .
H3A H 0.6277 0.2627 0.1115 0.062 Uiso 1 1 calc R
H3B H 0.6223 0.3304 0.1901 0.062 Uiso 1 1 calc R
C4 C 0.3595(3) 0.29386(17) 0.14887(13) 0.0412(5) Uani 1 1 d .
H4 H 0.2998 0.3089 0.2004 0.049 Uiso 1 1 calc R
C5 C 0.2562(3) 0.20148(17) 0.10940(12) 0.0373(5) Uani 1 1 d .
H5 H 0.3179 0.1848 0.0586 0.045 Uiso 1 1 calc R
C6 C 0.0558(4) 0.23754(19) 0.09307(15) 0.0466(6) Uani 1 1 d .
H6A H -0.0127 0.1827 0.0647 0.056 Uiso 1 1 calc R
H6B H -0.0089 0.2517 0.1429 0.056 Uiso 1 1 calc R
C7 C 0.1577(4) 0.4124(2) 0.08592(18) 0.0627(7) Uani 1 1 d .
H7A H 0.0955 0.4262 0.1364 0.075 Uiso 1 1 calc R
H7B H 0.1523 0.4766 0.0542 0.075 Uiso 1 1 calc R
C8 C 0.2269(3) -0.05894(16) 0.06526(13) 0.0350(5) Uani 1 1 d .
C9 C 0.3629(4) -0.13613(18) 0.07114(13) 0.0434(5) Uani 1 1 d .
H9 H 0.4068 -0.1579 0.1208 0.052 Uiso 1 1 calc R
C10 C 0.4325(3) -0.18043(19) 0.00230(15) 0.0481(6) Uani 1 1 d .
H10 H 0.5235 -0.2332 0.0059 0.058 Uiso 1 1 calc R
C11 C 0.3714(4) -0.14878(18) -0.07181(14) 0.0449(6) Uani 1 1 d .
C12 C 0.2345(4) -0.07110(19) -0.07559(14) 0.0476(6) Uani 1 1 d .
H12 H 0.1908 -0.0489 -0.1252 0.057 Uiso 1 1 calc R
C13 C 0.1614(3) -0.02578(16) -0.00758(13) 0.0414(5) Uani 1 1 d .
H13 H 0.0692 0.0264 -0.0110 0.050 Uiso 1 1 calc R
C14 C 0.4499(5) -0.1964(3) -0.14637(16) 0.0764(10) Uani 1 1 d .
H14A H 0.4017 -0.2669 -0.1527 0.115 Uiso 1 1 calc R
H14B H 0.5849 -0.1988 -0.1428 0.115 Uiso 1 1 calc R
H14C H 0.4136 -0.1541 -0.1914 0.115 Uiso 1 1 calc R

loop_
_atom_site_aniso_label
_atom_site_aniso_U_11
_atom_site_aniso_U_22
_atom_site_aniso_U_33
_atom_site_aniso_U_23
_atom_site_aniso_U_13
_atom_site_aniso_U_12
S1 0.0411(3) 0.0387(3) 0.0390(3) -0.0006(3) 0.0037(2) -0.0012(3)
F1 0.0684(11) 0.0819(11) 0.0411(8) -0.0122(8) -0.0063(7) -0.0113(9)
N1 0.0336(10) 0.0395(10) 0.0334(10) -0.0042(8) -0.0001(8) 0.0013(8)
O1 0.0691(14) 0.0499(11) 0.0705(13) 0.0115(10) -0.0178(10) 0.0048(10)
O2 0.0541(11) 0.0456(10) 0.0747(12) 0.0136(9) 0.0058(10) -0.0089(9)
O3 0.0734(13) 0.0499(10) 0.0413(9) 0.0059(8) 0.0041(9) -0.0033(10)
O4 0.0346(10) 0.0534(10) 0.0662(12) -0.0094(8) 0.0091(8) -0.0050(8)
C1 0.0408(14) 0.0486(14) 0.0448(14) -0.0053(11) -0.0065(11) 0.0067(12)
C2 0.0351(15) 0.0683(17) 0.0462(14) -0.0115(13) -0.0065(11) 0.0023(13)
C3 0.0384(14) 0.0607(16) 0.0549(16) -0.0058(14) -0.0004(12) -0.0121(13)
C4 0.0373(13) 0.0450(12) 0.0414(13) -0.0005(10) 0.0076(12) -0.0046(11)
C5 0.0373(14) 0.0429(13) 0.0316(12) -0.0009(10) 0.0029(10) -0.0003(10)
C6 0.0425(15) 0.0438(14) 0.0534(16) 0.0022(12) -0.0059(11) 0.0014(11)
C7 0.0636(19) 0.0456(15) 0.079(2) 0.0114(14) -0.0010(17) 0.0077(15)
C8 0.0381(13) 0.0295(11) 0.0375(12) -0.0007(9) -0.0039(10) -0.0032(10)
C9 0.0516(15) 0.0417(12) 0.0369(12) 0.0025(10) -0.0080(12) 0.0075(12)
C10 0.0491(16) 0.0456(14) 0.0497(15) -0.0021(12) -0.0057(12) 0.0174(12)
C11 0.0493(15) 0.0444(13) 0.0410(13) -0.0057(10) 0.0001(12) 0.0063(12)
C12 0.0623(17) 0.0460(13) 0.0346(13) 0.0004(11) -0.0139(12) 0.0075(13)
C13 0.0458(13) 0.0348(12) 0.0435(12) -0.0002(10) -0.0113(11) 0.0076(11)
C14 0.090(2) 0.091(2) 0.0486(17) -0.0088(16) 0.0017(16) 0.035(2)

loop_
_atom_type_symbol
_atom_type_description
_atom_type_scat_dispersion_real
_atom_type_scat_dispersion_imag
_atom_type_scat_source
C C 0.0033 0.0016 'International Tables Vol C Tables 4.2.6.8 and 6.1.1.4'
H H 0.0000 0.0000 'International Tables Vol C Tables 4.2.6.8 and 6.1.1.4'
N N 0.0061 0.0033 'International Tables Vol C Tables 4.2.6.8 and 6.1.1.4'
O O 0.0106 0.0060 'International Tables Vol C Tables 4.2.6.8 and 6.1.1.4'
F F 0.0171 0.0103 'International Tables Vol C Tables 4.2.6.8 and 6.1.1.4'
S S 0.1246 0.1234 'International Tables Vol C Tables 4.2.6.8 and 6.1.1.4'

loop_
_geom_angle_atom_site_label_1
_geom_angle_atom_site_label_2
_geom_angle_atom_site_label_3
_geom_angle
O3 S1 O4 119.00(11)
O3 S1 N1 105.91(10)
O4 S1 N1 107.95(9)
O3 S1 C8 108.36(10)
O4 S1 C8 109.11(11)
N1 S1 C8 105.72(10)
C1 N1 C5 111.64(17)
C1 N1 S1 112.16(15)
C5 N1 S1 120.11(14)
C7 O1 C6 111.4(2)
C7 O2 C4 110.94(18)
N1 C1 C2 112.0(2)
N1 C1 H1A 109.2
C2 C1 H1A 109.2
N1 C1 H1B 109.2
C2 C1 H1B 109.2
H1A C1 H1B 107.9
F1 C2 C1 108.7(2)
F1 C2 C3 108.7(2)
C1 C2 C3 112.2(2)
F1 C2 H2 109.1
C1 C2 H2 109.1
C3 C2 H2 109.1
C2 C3 C4 110.0(2)
C2 C3 H3A 109.7
C4 C3 H3A 109.7
C2 C3 H3B 109.7
C4 C3 H3B 109.7
H3A C3 H3B 108.2
O2 C4 C3 107.79(18)
O2 C4 C5 109.88(18)
C3 C4 C5 112.7(2)
O2 C4 H4 108.8
C3 C4 H4 108.8
C5 C4 H4 108.8
N1 C5 C6 115.98(19)
N1 C5 C4 106.24(16)
C6 C5 C4 107.33(19)
N1 C5 H5 109.0
C6 C5 H5 109.0
C4 C5 H5 109.0
O1 C6 C5 108.2(2)
O1 C6 H6A 110.1
C5 C6 H6A 110.1
O1 C6 H6B 110.1
C5 C6 H6B 110.1
H6A C6 H6B 108.4
O1 C7 O2 111.0(2)
O1 C7 H7A 109.4
O2 C7 H7A 109.4
O1 C7 H7B 109.4
O2 C7 H7B 109.4
H7A C7 H7B 108.0
C13 C8 C9 121.2(2)
C13 C8 S1 119.20(17)
C9 C8 S1 119.52(17)
C10 C9 C8 118.8(2)
C10 C9 H9 120.6
C8 C9 H9 120.6
C9 C10 C11 121.7(2)
C9 C10 H10 119.1
C11 C10 H10 119.1
C10 C11 C12 118.0(2)
C10 C11 C14 121.4(2)
C12 C11 C14 120.6(2)
C13 C12 C11 121.5(2)
C13 C12 H12 119.3
C11 C12 H12 119.3
C8 C13 C12 118.8(2)
C8 C13 H13 120.6
C12 C13 H13 120.6
C11 C14 H14A 109.5
C11 C14 H14B 109.5
H14A C14 H14B 109.5
C11 C14 H14C 109.5
H14A C14 H14C 109.5
H14B C14 H14C 109.5

loop_
_geom_bond_atom_site_label_1
_geom_bond_atom_site_label_2
_geom_bond_distance
S1 O3 1.4193(17)
S1 O4 1.4202(17)
S1 N1 1.6499(18)
S1 C8 1.767(2)
F1 C2 1.400(3)
N1 C1 1.477(3)
N1 C5 1.488(3)
O1 C7 1.393(3)
O1 C6 1.424(3)
O2 C7 1.401(4)
O2 C4 1.421(3)
C1 C2 1.494(3)
C1 H1A 0.9700
C1 H1B 0.9700
C2 C3 1.495(4)
C2 H2 0.9800
C3 C4 1.500(3)
C3 H3A 0.9700
C3 H3B 0.9700
C4 C5 1.528(3)
C4 H4 0.9800
C5 C6 1.519(3)
C5 H5 0.9800
C6 H6A 0.9700
C6 H6B 0.9700
C7 H7A 0.9700
C7 H7B 0.9700
C8 C13 1.372(3)
C8 C9 1.375(3)
C9 C10 1.374(3)
C9 H9 0.9300
C10 C11 1.375(3)
C10 H10 0.9300
C11 C12 1.382(3)
C11 C14 1.494(3)
C12 C13 1.377(3)
C12 H12 0.9300
C13 H13 0.9300
C14 H14A 0.9600
C14 H14B 0.9600
C14 H14C 0.9600

loop_
_geom_hbond_atom_site_label_D
_geom_hbond_atom_site_label_H
_geom_hbond_atom_site_label_A
_geom_hbond_distance_DH
_geom_hbond_distance_HA
_geom_hbond_distance_DA
_geom_hbond_angle_DHA
_geom_hbond_site_symmetry_A
C9 H9 F1 0.93 2.47 3.296(3) 147.5 3_645
C2 H2 O4 0.98 2.53 3.340(3) 139.9 1_655
C3 H3B O3 0.97 2.46 3.398(3) 162.9 3_655
C13 H13 O2 0.93 2.44 3.246(3) 144.7 4_455
C5 H5 O1 0.98 2.48 3.423(3) 160.9 4

loop_
_geom_torsion_atom_site_label_1
_geom_torsion_atom_site_label_2
_geom_torsion_atom_site_label_3
_geom_torsion_atom_site_label_4
_geom_torsion
O3 S1 N1 C1 52.05(18)
O4 S1 N1 C1 -179.47(16)
C8 S1 N1 C1 -62.82(18)
O3 S1 N1 C5 -173.81(16)
O4 S1 N1 C5 -45.34(18)
C8 S1 N1 C5 71.32(17)
C5 N1 C1 C2 58.5(2)
S1 N1 C1 C2 -163.36(17)
N1 C1 C2 F1 67.4(3)
N1 C1 C2 C3 -52.9(3)
F1 C2 C3 C4 -69.1(3)
C1 C2 C3 C4 51.1(3)
C7 O2 C4 C3 -178.9(2)
C7 O2 C4 C5 58.0(3)
C2 C3 C4 O2 -177.61(18)
C2 C3 C4 C5 -56.2(3)
C1 N1 C5 C6 -179.1(2)
S1 N1 C5 C6 46.6(2)
C1 N1 C5 C4 -59.9(2)
S1 N1 C5 C4 165.72(15)
O2 C4 C5 N1 -179.98(17)
C3 C4 C5 N1 59.8(2)
O2 C4 C5 C6 -55.3(2)
C3 C4 C5 C6 -175.52(19)
C7 O1 C6 C5 -61.1(3)
N1 C5 C6 O1 174.52(17)
C4 C5 C6 O1 56.0(2)
C6 O1 C7 O2 63.5(3)
C4 O2 C7 O1 -61.4(3)
O3 S1 C8 C13 162.30(18)
O4 S1 C8 C13 31.3(2)
N1 S1 C8 C13 -84.5(2)
O3 S1 C8 C9 -21.0(2)
O4 S1 C8 C9 -152.00(18)
N1 S1 C8 C9 92.13(18)
C13 C8 C9 C10 -0.3(3)
S1 C8 C9 C10 -176.85(19)
C8 C9 C10 C11 0.7(4)
C9 C10 C11 C12 -0.8(4)
C9 C10 C11 C14 179.1(3)
C10 C11 C12 C13 0.4(4)
C14 C11 C12 C13 -179.5(3)
C9 C8 C13 C12 -0.1(3)
S1 C8 C13 C12 176.48(18)
C11 C12 C13 C8 0.1(4)
